data_7713152
loop_
_publ_author_name
'Benedet, Mattia'
'Barreca, Davide'
'Fois, Ettore'
'Seraglia, Roberta'
'Tabacchi, Gloria'
'Roverso, Marco'
'Pagot, Gioele'
'Invernizzi, Cristiano'
'Gasparotto, Alberto'
'Heidecker, Alexandra'
'P\"othig, Alexander'
'Callone, Emanuela'
'Dir\`e, Sandra'
'Bogialli, Sara'
'Di Noto, Vito'
'Maccato, Chiara'

_publ_section_title
;
 Interplay between coordination sphere engineering and properties of
 nickel diketonate-diamine complexes as vapor phase precursors for the
 growth of NiO thin films
;
_journal_name_full 'Dalton Transactions'
_journal_paper_doi 10.1039/D3DT01282D
_journal_year 2023
_chemical_compound_source 'see text'
_chemical_formula_moiety 'C16 H24 F6 N2 Ni O4'
_chemical_formula_sum 'C16 H24 F6 N2 Ni O4'
_chemical_formula_weight 481.06
_space_group_IT_number 14
_space_group_name_Hall '-P 2ybc'
_space_group_name_H-M_alt 'P 1 21/c 1'
_symmetry_cell_setting monoclinic
_symmetry_Int_Tables_number 14
_symmetry_space_group_name_Hall '-P 2ybc'
_symmetry_space_group_name_H-M 'P 1 21/c 1'
_atom_sites_solution_hydrogens geom
_atom_sites_solution_primary iterative
_atom_sites_solution_secondary difmap
_audit_update_record
;
2023-03-02 deposited with the CCDC.	2023-05-24 downloaded from the CCDC.
;
_cell_angle_alpha 90
_cell_angle_beta 91.113(2)
_cell_angle_gamma 90
_cell_formula_units_Z 4
_cell_length_a 8.1172(5)
_cell_length_b 20.0104(11)
_cell_length_c 12.6925(8)
_cell_measurement_reflns_used 9557
_cell_measurement_temperature 100
_cell_measurement_theta_max 28.2814
_cell_measurement_theta_min 2.5096
_cell_volume 2061.2(2)
_computing_cell_refinement 'SAINT (Bruker, 2019)'
_computing_data_collection 'APEX 4 Control Software (Bruker, 2021)'
_computing_data_reduction 'SAINT (Bruker, 2019)'
_computing_molecular_graphics 'PLATON (Spek, 2011)'
_computing_publication_material 'PLATON (Spek, 2011), enCIFer (Allen, 2004)'
_computing_structure_refinement 'SHELXL (Sheldrick, 2018), SHELXLE (Huebschle, 2011)'
_computing_structure_solution 'SHELXT (Sheldrick, 2015)'
_diffrn_ambient_temperature 100
_diffrn_detector ' Bruker Photon II CPAD '
_diffrn_detector_area_resol_mean 7.5
_diffrn_measured_fraction_theta_full 0.999
_diffrn_measured_fraction_theta_max 0.999
_diffrn_measurement_device ' \k-geometry diffractometer '
_diffrn_measurement_device_type ' Bruker D8 Venture '
_diffrn_measurement_method ' phi- and omega-rotation '
_diffrn_radiation_monochromator 'Helios optic'
_diffrn_radiation_probe x-ray
_diffrn_radiation_source 'IMS microsource'
_diffrn_radiation_type MoK\a
_diffrn_radiation_wavelength 0.71073
_diffrn_reflns_av_R_equivalents 0.0503
_diffrn_reflns_av_unetI/netI 0.0137
_diffrn_reflns_limit_h_max 10
_diffrn_reflns_limit_h_min -10
_diffrn_reflns_limit_k_max 25
_diffrn_reflns_limit_k_min -25
_diffrn_reflns_limit_l_max 16
_diffrn_reflns_limit_l_min -16
_diffrn_reflns_number 136697
_diffrn_reflns_reduction_process
;
;
_diffrn_reflns_theta_full 25.24
_diffrn_reflns_theta_max 27.48
_diffrn_reflns_theta_min 1.90
_exptl_absorpt_coefficient_mu 1.018
_exptl_absorpt_correction_T_max 0.7457
_exptl_absorpt_correction_T_min 0.6873
_exptl_absorpt_correction_type multi-scan
_exptl_absorpt_process_details 'SADABS 2016/2, Bruker, 2016'
_exptl_crystal_colour 'light blue'
_exptl_crystal_density_diffrn 1.550
_exptl_crystal_density_method 'Not Measured'
_exptl_crystal_description fragment
_exptl_crystal_F_000 992
_exptl_crystal_size_max 0.461
_exptl_crystal_size_mid 0.279
_exptl_crystal_size_min 0.194
_refine_diff_density_max 0.493
_refine_diff_density_min -0.591
_refine_diff_density_rms 0.060
_refine_ls_extinction_method none
_refine_ls_goodness_of_fit_ref 1.168
_refine_ls_hydrogen_treatment constr
_refine_ls_matrix_type full
_refine_ls_number_parameters 326
_refine_ls_number_reflns 4736
_refine_ls_number_restraints 181
_refine_ls_restrained_S_all 1.392
_refine_ls_R_factor_all 0.0304
_refine_ls_R_factor_gt 0.0296
_refine_ls_shift/su_max 0.004
_refine_ls_shift/su_mean 0.000
_refine_ls_structure_factor_coef Fsqd
_refine_ls_weighting_details 'W=1/[\S^2^(FO^2^)+(0.0183P)^2^+2.1039P] WHERE P=(FO^2^+2FC^2^)/3'
_refine_ls_weighting_scheme calc
_refine_ls_wR_factor_gt 0.0701
_refine_ls_wR_factor_ref 0.0705
_reflns_number_gt 4595
_reflns_number_total 4736
_reflns_threshold_expression I>2\s(I)
_cod_data_source_file d3dt01282d2.cif
_cod_data_source_block mo_barda6_0m
_cod_original_sg_symbol_H-M 'P 21/c'
_cod_database_code 7713152

loop_
_space_group_symop_id
_space_group_symop_operation_xyz
1 x,y,z
2 -x,1/2+y,1/2-z
3 -x,-y,-z
4 x,1/2-y,1/2+z

loop_
_atom_site_aniso_label
_atom_site_aniso_U_11
_atom_site_aniso_U_22
_atom_site_aniso_U_33
_atom_site_aniso_U_23
_atom_site_aniso_U_13
_atom_site_aniso_U_12
Ni1 0.0188(1) 0.0099(1) 0.0160(1) 0.0005(1) -0.0001(1) -0.0004(1)
F1 0.0501(8) 0.0270(6) 0.0504(8) -0.0044(5) 0.0178(6) -0.0203(6)
F1A 0.0276(13) 0.0249(14) 0.112(3) 0.0095(18) -0.0216(17) -0.0092(11)
F1B 0.027(4) 0.033(5) 0.031(5) -0.010(4) -0.006(3) -0.004(3)
F2 0.0447(7) 0.0270(6) 0.0485(7) -0.0045(5) -0.0221(6) -0.0079(5)
F2A 0.0478(18) 0.0247(13) 0.0300(14) -0.0104(10) -0.0018(12) -0.0125(13)
F2B 0.033(4) 0.038(5) 0.025(4) 0.009(3) -0.012(3) 0.009(4)
F3 0.0371(6) 0.0134(5) 0.0516(7) -0.0021(5) 0.0002(5) 0.0011(4)
F3A 0.060(3) 0.029(2) 0.0295(14) 0.0050(13) 0.0083(18) -0.024(2)
F3B 0.018(4) 0.056(6) 0.030(4) -0.011(4) 0.003(3) 0.001(4)
F4A 0.020(2) 0.0185(17) 0.050(3) 0.0156(17) 0.0019(17) -0.0018(15)
F5A 0.0148(13) 0.0236(16) 0.084(3) 0.0104(17) 0.0026(16) -0.0074(11)
F6A 0.088(3) 0.042(2) 0.0326(16) -0.0023(15) -0.007(2) -0.038(2)
O1 0.0287(6) 0.0125(5) 0.0204(6) -0.0005(4) 0.0013(5) -0.0027(5)
O2 0.0239(6) 0.0149(5) 0.0194(6) -0.0020(4) 0.0030(5) -0.0016(4)
O3 0.0212(6) 0.0162(6) 0.0246(6) 0.0018(5) -0.0022(5) -0.0022(5)
O4 0.0195(5) 0.0132(5) 0.0212(6) 0.0022(4) -0.0023(4) -0.0009(4)
N1 0.0226(7) 0.0149(6) 0.0205(7) 0.0019(5) -0.0018(5) 0.0021(5)
N2 0.0278(7) 0.0166(7) 0.0175(7) -0.0007(5) 0.0020(6) 0.0019(6)
C1 0.0228(9) 0.0377(11) 0.0294(9) 0.0081(8) 0.0025(7) 0.0114(8)
C2 0.0406(11) 0.0291(10) 0.0257(9) 0.0010(8) 0.0064(8) 0.0179(8)
C3 0.0283(9) 0.0237(8) 0.0181(8) 0.0017(7) 0.0036(7) 0.0007(7)
C4 0.0465(12) 0.0268(10) 0.0223(9) -0.0084(7) 0.0031(8) -0.0079(8)
C5 0.0334(9) 0.0154(8) 0.0250(9) 0.0050(7) -0.0063(7) 0.0031(7)
C6 0.0288(9) 0.0193(8) 0.0310(9) 0.0012(7) -0.0116(7) -0.0009(7)
C7 0.0198(8) 0.0121(7) 0.0242(8) 0.0027(6) -0.0044(6) -0.0010(6)
C8 0.0198(8) 0.0184(8) 0.0242(8) 0.0020(6) 0.0012(6) -0.0027(6)
C9 0.0179(7) 0.0185(8) 0.0193(8) -0.0007(6) -0.0011(6) 0.0020(6)
C10 0.0293(9) 0.0274(9) 0.0220(8) -0.0046(7) 0.0048(7) -0.0026(7)
C11 0.0255(9) 0.0158(8) 0.0323(9) 0.0002(7) -0.0014(7) -0.0028(7)
C12 0.0193(8) 0.0195(8) 0.0171(7) -0.0012(6) 0.0024(6) 0.0015(6)
C13 0.0201(8) 0.0285(9) 0.0269(9) 0.0012(7) -0.0026(7) 0.0005(7)
C14 0.0201(8) 0.0136(7) 0.0226(8) 0.0035(6) 0.0021(6) 0.0025(6)
C15 0.0203(7) 0.0119(7) 0.0192(7) 0.0006(6) 0.0050(6) -0.0004(6)
C16 0.0275(8) 0.0171(8) 0.0369(9) 0.0055(7) -0.0049(7) -0.0050(6)

loop_
_atom_site_label
_atom_site_type_symbol
_atom_site_thermal_displace_type
_atom_site_fract_x
_atom_site_fract_y
_atom_site_fract_z
_atom_site_occupancy
_atom_site_U_iso_or_equiv
_atom_site_calc_flag
_atom_site_refinement_flags
_atom_site_disorder_assembly
_atom_site_disorder_group
Ni1 Ni Uani 0.31300(3) 0.40628(2) 0.29008(2) 1.000 0.0149(1) d . . .
F1 F Uani -0.06131(17) 0.20680(6) 0.42893(11) 1.000 0.0423(4) d . . .
F1A F Uani 0.5831(4) 0.60786(15) 0.2817(4) 0.478(6) 0.0551(12) d DUP B 1
F1B F Uani -0.1205(10) 0.4491(4) 0.0698(7) 0.137(2) 0.030(3) d P A 3
F2 F Uani -0.06249(16) 0.23046(6) 0.26360(11) 1.000 0.0404(4) d . . .
F2A F Uani 0.3627(5) 0.65291(15) 0.3248(2) 0.478(6) 0.0342(9) d DUP B 1
F2B F Uani -0.0801(11) 0.5541(5) 0.0523(7) 0.137(2) 0.032(3) d P A 3
F3 F Uani 0.14798(15) 0.18352(5) 0.33547(10) 1.000 0.0340(3) d . . .
F3A F Uani 0.4230(7) 0.6541(3) 0.1626(4) 0.478(6) 0.0394(13) d DUP B 1
F3B F Uani -0.1921(10) 0.5164(6) 0.1930(7) 0.137(2) 0.035(3) d P A 3
F4A F Uani 0.3796(7) 0.6594(4) 0.1730(6) 0.385(6) 0.0295(13) d DUP B 2
F5A F Uani 0.5891(4) 0.59991(17) 0.2037(4) 0.385(6) 0.0408(12) d DUP B 2
F6A F Uani 0.4549(8) 0.6383(2) 0.3323(3) 0.385(6) 0.0543(13) d DUP B 2
O1 O Uani 0.20613(15) 0.31542(6) 0.30067(9) 1.000 0.0205(3) d . . .
O2 O Uani 0.21606(15) 0.43155(6) 0.43246(9) 1.000 0.0194(3) d . . .
O3 O Uani 0.10541(15) 0.43857(6) 0.21079(10) 1.000 0.0207(3) d . . .
O4 O Uani 0.40785(14) 0.50018(6) 0.27970(9) 1.000 0.0180(3) d . . .
N1 N Uani 0.54020(18) 0.37520(7) 0.36398(11) 1.000 0.0194(4) d . . .
N2 N Uani 0.42434(19) 0.37212(7) 0.14638(11) 1.000 0.0206(4) d . . .
C1 C Uani 0.6549(2) 0.36768(11) 0.27522(15) 1.000 0.0299(6) d . . .
C2 C Uani 0.5697(3) 0.33310(10) 0.18290(15) 1.000 0.0317(6) d . . .
C3 C Uani 0.4774(2) 0.42815(9) 0.07922(14) 1.000 0.0233(5) d . . .
C4 C Uani 0.3132(3) 0.32929(10) 0.08180(15) 1.000 0.0318(6) d . . .
C5 C Uani 0.5238(2) 0.31143(8) 0.42157(14) 1.000 0.0247(5) d . . .
C6 C Uani 0.6075(2) 0.42535(9) 0.43875(15) 1.000 0.0265(5) d . . .
C7 C Uani 0.1083(2) 0.29846(8) 0.37191(13) 1.000 0.0188(4) d . . .
C8 C Uani 0.0633(2) 0.33225(8) 0.46178(14) 1.000 0.0208(5) d . . .
C9 C Uani 0.1221(2) 0.39737(8) 0.48791(13) 1.000 0.0186(4) d . . .
C10 C Uani 0.0656(2) 0.42751(10) 0.58991(14) 1.000 0.0262(5) d . . .
C11 C Uani 0.0323(2) 0.22963(9) 0.35077(15) 1.000 0.0246(5) d . . .
C12 C Uani 0.0765(2) 0.49616(8) 0.17689(13) 1.000 0.0186(4) d . . .
C13 C Uani -0.0908(2) 0.50765(10) 0.12500(15) 1.000 0.0252(5) d . . .
C14 C Uani 0.1851(2) 0.55155(8) 0.18442(13) 1.000 0.0187(4) d . . .
C15 C Uani 0.3362(2) 0.54910(8) 0.23596(13) 1.000 0.0171(4) d DU . .
C16 C Uani 0.4340(2) 0.61440(9) 0.24318(15) 1.000 0.0272(5) d DU . .
H1AB H Uiso 0.69397 0.41227 0.25297 1.000 0.0360 c RU . .
H1A H Uiso 0.75189 0.34117 0.29854 1.000 0.0360 c RU . .
H2AB H Uiso 0.53431 0.28784 0.20440 1.000 0.0380 c RU . .
H2A H Uiso 0.64780 0.32827 0.12444 1.000 0.0380 c RU . .
H3A H Uiso 0.53284 0.41050 0.01722 1.000 0.0350 c RU . .
H3B H Uiso 0.55362 0.45687 0.11934 1.000 0.0350 c RU . .
H3C H Uiso 0.38086 0.45424 0.05655 1.000 0.0350 c RU . .
H4A H Uiso 0.21492 0.35482 0.06073 1.000 0.0480 c RU . .
H4B H Uiso 0.28042 0.29029 0.12313 1.000 0.0480 c RU . .
H4C H Uiso 0.37062 0.31440 0.01878 1.000 0.0480 c RU . .
H5A H Uiso 0.48176 0.27691 0.37335 1.000 0.0370 c RU . .
H5B H Uiso 0.44704 0.31724 0.47950 1.000 0.0370 c RU . .
H5C H Uiso 0.63180 0.29786 0.45006 1.000 0.0370 c RU . .
H6A H Uiso 0.61966 0.46827 0.40255 1.000 0.0400 c RU . .
H6B H Uiso 0.71526 0.41042 0.46572 1.000 0.0400 c RU . .
H6C H Uiso 0.53206 0.43060 0.49755 1.000 0.0400 c RU . .
H8 H Uiso -0.01035 0.31102 0.50843 1.000 0.0250 c RU . .
H10A H Uiso -0.04109 0.44951 0.57833 1.000 0.0390 c RU . .
H10B H Uiso 0.14676 0.46042 0.61492 1.000 0.0390 c RU . .
H10C H Uiso 0.05443 0.39220 0.64279 1.000 0.0390 c RU . .
H13A H Uiso -0.08440 0.54551 0.07628 0.863(2) 0.0380 c RUP A 4
H13B H Uiso -0.17183 0.51739 0.17915 0.863(2) 0.0380 c RUP A 4
H13C H Uiso -0.12442 0.46747 0.08601 0.863(2) 0.0380 c RUP A 4
H14 H Uiso 0.15203 0.59243 0.15236 1.000 0.0220 c RU . .
H16A H Uiso 0.40678 0.63780 0.30840 0.137(2) 0.0410 c RUP A 3
H16B H Uiso 0.40560 0.64275 0.18254 0.137(2) 0.0410 c RUP A 3
H16C H Uiso 0.55222 0.60446 0.24323 0.137(2) 0.0410 c RUP A 3

loop_
_atom_type_symbol
_atom_type_description
_atom_type_scat_dispersion_real
_atom_type_scat_dispersion_imag
_atom_type_scat_source
C C 0.0033 0.0016 ' International Tables Vol C Tables 4.2.6.8 and 6.1.1.4'
H H 0.0000 0.0000 ' International Tables Vol C Tables 4.2.6.8 and 6.1.1.4'
F F 0.0171 0.0103 ' International Tables Vol C Tables 4.2.6.8 and 6.1.1.4'
N N 0.0061 0.0033 ' International Tables Vol C Tables 4.2.6.8 and 6.1.1.4'
Ni Ni 0.3393 1.1124 ' International Tables Vol C Tables 4.2.6.8 and 6.1.1.4'
O O 0.0106 0.0060 ' International Tables Vol C Tables 4.2.6.8 and 6.1.1.4'

loop_
_geom_angle_atom_site_label_1
_geom_angle_atom_site_label_2
_geom_angle_atom_site_label_3
_geom_angle
_geom_angle_site_symmetry_1
_geom_angle_site_symmetry_2
_geom_angle_site_symmetry_3
_geom_angle_publ_flag
O1 Ni1 O2 89.47(5) . . . yes
O1 Ni1 O3 88.08(5) . . . yes
O1 Ni1 O4 176.78(5) . . . yes
O1 Ni1 N1 94.40(5) . . . yes
O1 Ni1 N2 87.63(5) . . . yes
O2 Ni1 O3 91.67(5) . . . yes
O2 Ni1 O4 88.94(5) . . . yes
O2 Ni1 N1 91.58(5) . . . yes
O2 Ni1 N2 175.07(5) . . . yes
O3 Ni1 O4 89.18(5) . . . yes
O3 Ni1 N1 175.94(5) . . . yes
O3 Ni1 N2 92.21(5) . . . yes
O4 Ni1 N1 88.45(5) . . . yes
O4 Ni1 N2 94.15(5) . . . yes
N1 Ni1 N2 84.68(6) . . . yes
Ni1 O1 C7 124.54(11) . . . yes
Ni1 O2 C9 127.60(11) . . . yes
Ni1 O3 C12 127.31(11) . . . yes
Ni1 O4 C15 124.95(11) . . . yes
Ni1 N1 C1 104.14(10) . . . yes
Ni1 N1 C5 112.44(10) . . . yes
Ni1 N1 C6 112.81(10) . . . yes
C1 N1 C5 110.61(14) . . . yes
C1 N1 C6 109.08(14) . . . yes
C5 N1 C6 107.72(13) . . . yes
Ni1 N2 C2 104.25(10) . . . yes
Ni1 N2 C3 112.21(10) . . . yes
Ni1 N2 C4 112.95(12) . . . yes
C2 N2 C3 109.94(14) . . . yes
C2 N2 C4 109.95(15) . . . yes
C3 N2 C4 107.53(13) . . . yes
N1 C1 C2 110.47(15) . . . yes
N2 C2 C1 110.47(16) . . . yes
O1 C7 C8 129.83(15) . . . yes
O1 C7 C11 111.94(14) . . . yes
C8 C7 C11 118.23(15) . . . no
C7 C8 C9 123.18(15) . . . no
O2 C9 C8 125.04(15) . . . yes
O2 C9 C10 117.60(15) . . . yes
C8 C9 C10 117.37(15) . . . no
F1 C11 F2 106.94(14) . . . yes
F1 C11 F3 106.42(15) . . . yes
F1 C11 C7 114.14(15) . . . yes
F2 C11 F3 106.50(15) . . . yes
F2 C11 C7 110.97(15) . . . yes
F3 C11 C7 111.45(13) . . . yes
O3 C12 C13 116.74(15) . . . yes
O3 C12 C14 125.78(15) . . . yes
C13 C12 C14 117.47(15) . . . no
F1B C13 F2B 104.9(6) . . . yes
F1B C13 F3B 111.6(6) . . . yes
F1B C13 C12 103.7(4) . . . yes
F2B C13 F3B 116.8(7) . . . yes
F2B C13 C12 110.0(4) . . . yes
F3B C13 C12 109.0(4) . . . yes
C12 C14 C15 123.36(15) . . . no
O4 C15 C14 129.35(15) . . . yes
O4 C15 C16 113.69(14) . . . yes
C14 C15 C16 116.95(14) . . . no
F1A C16 F2A 99.7(3) . . . yes
F1A C16 F3A 114.0(3) . . . yes
F1A C16 C15 114.43(19) . . . yes
F2A C16 F3A 102.7(3) . . . yes
F2A C16 C15 106.74(19) . . . yes
F3A C16 C15 116.6(3) . . . yes
F4A C16 F5A 100.9(3) . . . yes
F4A C16 F6A 112.8(4) . . . yes
F4A C16 C15 111.8(3) . . . yes
F5A C16 F6A 107.5(4) . . . yes
F5A C16 C15 105.77(19) . . . yes
F6A C16 C15 116.5(3) . . . yes
N1 C1 H1AB 110.00 . . . no
N1 C1 H1A 110.00 . . . no
C2 C1 H1AB 110.00 . . . no
C2 C1 H1A 110.00 . . . no
H1AB C1 H1A 108.00 . . . no
N2 C2 H2AB 110.00 . . . no
N2 C2 H2A 110.00 . . . no
C1 C2 H2AB 110.00 . . . no
C1 C2 H2A 110.00 . . . no
H2AB C2 H2A 108.00 . . . no
N2 C3 H3A 109.00 . . . no
N2 C3 H3B 109.00 . . . no
N2 C3 H3C 109.00 . . . no
H3A C3 H3B 109.00 . . . no
H3A C3 H3C 109.00 . . . no
H3B C3 H3C 109.00 . . . no
N2 C4 H4A 109.00 . . . no
N2 C4 H4B 109.00 . . . no
N2 C4 H4C 109.00 . . . no
H4A C4 H4B 109.00 . . . no
H4A C4 H4C 109.00 . . . no
H4B C4 H4C 109.00 . . . no
N1 C5 H5A 109.00 . . . no
N1 C5 H5B 109.00 . . . no
N1 C5 H5C 109.00 . . . no
H5A C5 H5B 109.00 . . . no
H5A C5 H5C 109.00 . . . no
H5B C5 H5C 109.00 . . . no
N1 C6 H6A 109.00 . . . no
N1 C6 H6B 109.00 . . . no
N1 C6 H6C 109.00 . . . no
H6A C6 H6B 109.00 . . . no
H6A C6 H6C 109.00 . . . no
H6B C6 H6C 109.00 . . . no
C7 C8 H8 118.00 . . . no
C9 C8 H8 118.00 . . . no
C9 C10 H10A 109.00 . . . no
C9 C10 H10B 109.00 . . . no
C9 C10 H10C 109.00 . . . no
H10A C10 H10B 109.00 . . . no
H10A C10 H10C 109.00 . . . no
H10B C10 H10C 109.00 . . . no
C12 C13 H13A 109.00 . . . no
C12 C13 H13B 109.00 . . . no
C12 C13 H13C 109.00 . . . no
H13A C13 H13B 109.00 . . . no
H13A C13 H13C 109.00 . . . no
H13B C13 H13C 109.00 . . . no
C12 C14 H14 118.00 . . . no
C15 C14 H14 118.00 . . . no
C15 C16 H16A 109.00 . . . no
C15 C16 H16B 109.00 . . . no
C15 C16 H16C 109.00 . . . no
H16A C16 H16B 109.00 . . . no
H16A C16 H16C 109.00 . . . no
H16B C16 H16C 109.00 . . . no

loop_
_geom_bond_atom_site_label_1
_geom_bond_atom_site_label_2
_geom_bond_distance
_geom_bond_site_symmetry_1
_geom_bond_site_symmetry_2
_geom_bond_publ_flag
Ni1 O1 2.0201(13) . . yes
Ni1 O2 2.0484(12) . . yes
Ni1 O3 2.0503(13) . . yes
Ni1 O4 2.0358(13) . . yes
Ni1 N1 2.1449(15) . . yes
Ni1 N2 2.1621(15) . . yes
F1 C11 1.342(2) . . yes
F1A C16 1.303(4) . . yes
F1B C13 1.384(8) . . yes
F2 C11 1.335(2) . . yes
F2A C16 1.423(4) . . yes
F2B C13 1.314(10) . . yes
F3 C11 1.333(2) . . yes
F3A C16 1.297(6) . . yes
F3B C13 1.216(9) . . yes
F4A C16 1.336(8) . . yes
F5A C16 1.395(4) . . yes
F6A C16 1.237(4) . . yes
O1 C7 1.262(2) . . yes
O2 C9 1.251(2) . . yes
O3 C12 1.251(2) . . yes
O4 C15 1.262(2) . . yes
N1 C1 1.483(2) . . yes
N1 C5 1.478(2) . . yes
N1 C6 1.479(2) . . yes
N2 C2 1.482(3) . . yes
N2 C3 1.478(2) . . yes
N2 C4 1.480(3) . . yes
C1 C2 1.516(3) . . no
C7 C8 1.381(2) . . no
C7 C11 1.531(2) . . no
C8 C9 1.425(2) . . no
C9 C10 1.508(2) . . no
C12 C13 1.515(2) . . no
C12 C14 1.418(2) . . no
C14 C15 1.380(2) . . no
C15 C16 1.531(2) . . no
C1 H1AB 0.9900 . . no
C1 H1A 0.9900 . . no
C2 H2AB 0.9900 . . no
C2 H2A 0.9900 . . no
C3 H3A 0.9800 . . no
C3 H3B 0.9800 . . no
C3 H3C 0.9800 . . no
C4 H4A 0.9800 . . no
C4 H4B 0.9800 . . no
C4 H4C 0.9800 . . no
C5 H5A 0.9800 . . no
C5 H5B 0.9800 . . no
C5 H5C 0.9800 . . no
C6 H6A 0.9800 . . no
C6 H6B 0.9800 . . no
C6 H6C 0.9800 . . no
C8 H8 0.9500 . . no
C10 H10A 0.9800 . . no
C10 H10B 0.9800 . . no
C10 H10C 0.9800 . . no
C13 H13A 0.9800 . . no
C13 H13B 0.9800 . . no
C13 H13C 0.9800 . . no
C14 H14 0.9500 . . no
C16 H16A 0.9800 . . no
C16 H16B 0.9800 . . no
C16 H16C 0.9800 . . no

loop_
_geom_hbond_atom_site_label_D
_geom_hbond_atom_site_label_H
_geom_hbond_atom_site_label_A
_geom_hbond_distance_DH
_geom_hbond_distance_HA
_geom_hbond_distance_DA
_geom_hbond_angle_DHA
_geom_hbond_site_symmetry_A
_geom_hbond_publ_flag
C1 H1AB F3B 0.9900 2.4100 3.397(11) 175.00 1_655 yes
C3 H3B O4 0.9800 2.5300 2.988(2) 109.00 . yes
C3 H3B F3B 0.9800 2.5500 3.500(10) 165.00 1_655 yes
C4 H4B O1 0.9800 2.4000 2.940(2) 114.00 . yes
C5 H5A O1 0.9800 2.5200 2.976(2) 108.00 . yes
C6 H6A O4 0.9800 2.3900 2.969(2) 118.00 . yes
C8 H8 F1 0.9500 2.3500 2.735(2) 104.00 . yes
C10 H10B F3B 0.9800 2.5000 3.130(9) 122.00 3_566 yes
C13 H13A F1B 0.9800 2.5200 3.157(9) 123.00 3_565 yes
C13 H13C F2B 0.9800 2.4800 2.939(9) 108.00 3_565 yes
C14 H14 F2B 0.9500 2.3800 2.703(9) 100.00 . yes
C14 H14 F4A 0.9500 2.2900 2.680(7) 104.00 . yes

loop_
_geom_torsion_atom_site_label_1
_geom_torsion_atom_site_label_2
_geom_torsion_atom_site_label_3
_geom_torsion_atom_site_label_4
_geom_torsion
_geom_torsion_site_symmetry_1
_geom_torsion_site_symmetry_2
_geom_torsion_site_symmetry_3
_geom_torsion_site_symmetry_4
_geom_torsion_publ_flag
O2 Ni1 O1 C7 6.37(13) . . . . no
O3 Ni1 O1 C7 -85.32(13) . . . . no
N1 Ni1 O1 C7 97.91(13) . . . . no
N2 Ni1 O1 C7 -177.62(13) . . . . no
O1 Ni1 O2 C9 -3.39(14) . . . . no
O3 Ni1 O2 C9 84.67(14) . . . . no
O4 Ni1 O2 C9 173.82(14) . . . . no
N1 Ni1 O2 C9 -97.77(14) . . . . no
O1 Ni1 O3 C12 178.38(14) . . . . no
O2 Ni1 O3 C12 88.97(14) . . . . no
O4 Ni1 O3 C12 0.05(15) . . . . no
N2 Ni1 O3 C12 -94.07(14) . . . . no
O2 Ni1 O4 C15 -91.79(13) . . . . no
O3 Ni1 O4 C15 -0.10(13) . . . . no
N1 Ni1 O4 C15 176.60(13) . . . . no
N2 Ni1 O4 C15 92.05(13) . . . . no
O1 Ni1 N1 C1 102.99(11) . . . . no
O1 Ni1 N1 C5 -16.81(11) . . . . no
O1 Ni1 N1 C6 -138.87(11) . . . . no
O2 Ni1 N1 C1 -167.43(11) . . . . no
O2 Ni1 N1 C5 72.78(11) . . . . no
O2 Ni1 N1 C6 -49.29(11) . . . . no
O4 Ni1 N1 C1 -78.54(11) . . . . no
O4 Ni1 N1 C5 161.67(11) . . . . no
O4 Ni1 N1 C6 39.61(11) . . . . no
N2 Ni1 N1 C1 15.78(11) . . . . no
N2 Ni1 N1 C5 -104.01(11) . . . . no
N2 Ni1 N1 C6 133.93(12) . . . . no
O1 Ni1 N2 C2 -81.42(11) . . . . no
O1 Ni1 N2 C3 159.65(11) . . . . no
O1 Ni1 N2 C4 37.91(12) . . . . no
O3 Ni1 N2 C2 -169.40(11) . . . . no
O3 Ni1 N2 C3 71.67(11) . . . . no
O3 Ni1 N2 C4 -50.08(12) . . . . no
O4 Ni1 N2 C2 101.27(11) . . . . no
O4 Ni1 N2 C3 -17.66(11) . . . . no
O4 Ni1 N2 C4 -139.41(12) . . . . no
N1 Ni1 N2 C2 13.22(11) . . . . no
N1 Ni1 N2 C3 -105.71(11) . . . . no
N1 Ni1 N2 C4 132.55(12) . . . . no
Ni1 O1 C7 C8 -6.9(3) . . . . no
Ni1 O1 C7 C11 173.04(10) . . . . no
Ni1 O2 C9 C8 0.2(2) . . . . no
Ni1 O2 C9 C10 -179.34(11) . . . . no
Ni1 O3 C12 C13 -177.29(11) . . . . no
Ni1 O3 C12 C14 1.6(2) . . . . no
Ni1 O4 C15 C14 -1.6(2) . . . . no
Ni1 O4 C15 C16 178.02(10) . . . . no
Ni1 N1 C1 C2 -42.80(17) . . . . no
C5 N1 C1 C2 78.22(18) . . . . no
C6 N1 C1 C2 -163.48(15) . . . . no
Ni1 N2 C2 C1 -40.50(17) . . . . no
C3 N2 C2 C1 79.97(18) . . . . no
C4 N2 C2 C1 -161.84(16) . . . . no
N1 C1 C2 N2 59.5(2) . . . . no
O1 C7 C8 C9 2.0(3) . . . . no
C11 C7 C8 C9 -178.03(15) . . . . no
O1 C7 C11 F1 174.40(14) . . . . no
O1 C7 C11 F2 -64.69(18) . . . . no
O1 C7 C11 F3 53.8(2) . . . . no
C8 C7 C11 F1 -5.6(2) . . . . no
C8 C7 C11 F2 115.29(17) . . . . no
C8 C7 C11 F3 -126.20(17) . . . . no
C7 C8 C9 O2 1.9(3) . . . . no
C7 C8 C9 C10 -178.60(15) . . . . no
O3 C12 C14 C15 -3.4(3) . . . . no
C13 C12 C14 C15 175.49(16) . . . . no
C12 C14 C15 O4 3.4(3) . . . . no
C12 C14 C15 C16 -176.16(15) . . . . no
